data_4036219
loop_
_publ_author_name
'Batchu, Harikrishna'
'Bhattacharyya, Soumya'
'Kant, Ruchir'
'Batra, Sanjay'

_publ_section_title
;
 Palladium-Catalyzed Chelation-Assisted Regioselective Oxidative
 Dehydrogenative Homocoupling/Ortho-Hydroxylation in N-Phenylpyrazoles.
;
_journal_issue 15
_journal_name_full 'The Journal of organic chemistry'
_journal_page_first 7360
_journal_page_last 7374
_journal_paper_doi 10.1021/acs.joc.5b00733
_journal_volume 80
_journal_year 2015
_chemical_compound_source 'see text'
_chemical_formula_moiety 'C18 H15 F N2 O3'
_chemical_formula_sum 'C18 H15 F N2 O3'
_chemical_formula_weight 326.32
_space_group_IT_number 114
_space_group_name_Hall 'P -4 2n'
_space_group_name_H-M_alt 'P -4 21 c'
_symmetry_cell_setting tetragonal
_symmetry_Int_Tables_number 114
_symmetry_space_group_name_Hall 'P -4 2n'
_symmetry_space_group_name_H-M 'P -4 21 c'
_atom_sites_solution_hydrogens geom
_atom_sites_solution_primary direct
_atom_sites_solution_secondary difmap
_cell_angle_alpha 90
_cell_angle_beta 90
_cell_angle_gamma 90
_cell_formula_units_Z 8
_cell_length_a 16.391(3)
_cell_length_b 16.391(3)
_cell_length_c 11.774(2)
_cell_measurement_reflns_used 4899
_cell_measurement_temperature 293(2)
_cell_measurement_theta_max 25.5
_cell_measurement_theta_min 3.0
_cell_volume 3163.3(10)
_computing_cell_refinement
;
CrystalClear-SM Expert 2.1 b24 (Rigaku, 2012)
;
_computing_data_collection
;
CrystalClear-SM Expert 2.1 b24 (Rigaku, 2012)
;
_computing_data_reduction
;
CrystalClear-SM Expert 2.1 b24 (Rigaku, 2012)
;
_computing_molecular_graphics 'SHELXTL (Bruker, 1997)'
_computing_publication_material 'PLATON (Spek, 2003)'
_computing_structure_refinement 'SHELXL-97 (Sheldrick, 1997)'
_computing_structure_solution 'SHELXS-97 (Sheldrick, 1990)'
_diffrn_ambient_temperature 293(2)
_diffrn_detector CCD
_diffrn_detector_area_resol_mean 28.5714
_diffrn_measured_fraction_theta_full 0.990
_diffrn_measured_fraction_theta_max 0.990
_diffrn_measurement_device
;
AFC12 (Right): Kappa 3 circle
;
_diffrn_measurement_device_type
;
Rigaku Saturn724+ (4x4 bin mode)
;
_diffrn_measurement_method 'profile data from \w-scans'
_diffrn_measurement_specimen_support Fiber
_diffrn_radiation_monochromator Confocal
_diffrn_radiation_type 'Mo K\a'
_diffrn_radiation_wavelength 0.71075
_diffrn_reflns_av_R_equivalents 0.0454
_diffrn_reflns_av_sigmaI/netI 0.0436
_diffrn_reflns_limit_h_max 19
_diffrn_reflns_limit_h_min -19
_diffrn_reflns_limit_k_max 19
_diffrn_reflns_limit_k_min -19
_diffrn_reflns_limit_l_max 8
_diffrn_reflns_limit_l_min -14
_diffrn_reflns_number 24234
_diffrn_reflns_theta_full 25.46
_diffrn_reflns_theta_max 25.46
_diffrn_reflns_theta_min 3.03
_diffrn_source MicroMax003_Mo
_diffrn_source_current 0.6
_diffrn_source_power 0.0
_diffrn_source_voltage 50.0
_exptl_absorpt_coefficient_mu 0.102
_exptl_absorpt_correction_T_max 0.977
_exptl_absorpt_correction_T_min 0.955
_exptl_absorpt_correction_type multi-scan
_exptl_absorpt_process_details 'REQAB (Rigaku, 1998)'
_exptl_crystal_colour Colorless
_exptl_crystal_density_diffrn 1.370
_exptl_crystal_density_method 'Not Measured'
_exptl_crystal_description Block
_exptl_crystal_F_000 1360
_exptl_crystal_size_max 0.450
_exptl_crystal_size_mid 0.330
_exptl_crystal_size_min 0.230
_refine_diff_density_max 0.324
_refine_diff_density_min -0.221
_refine_diff_density_rms 0.040
_refine_ls_abs_structure_details 'Flack H D (1983), Acta Cryst. A39, 876-881'
_refine_ls_abs_structure_Flack -0.8(8)
_refine_ls_extinction_method none
_refine_ls_goodness_of_fit_ref 1.113
_refine_ls_hydrogen_treatment constr
_refine_ls_matrix_type full
_refine_ls_number_parameters 217
_refine_ls_number_reflns 2907
_refine_ls_number_restraints 0
_refine_ls_restrained_S_all 1.113
_refine_ls_R_factor_all 0.0393
_refine_ls_R_factor_gt 0.0353
_refine_ls_shift/su_max 0.000
_refine_ls_shift/su_mean 0.000
_refine_ls_structure_factor_coef Fsqd
_refine_ls_weighting_details 'calc w=1/[\s^2^(Fo^2^)+(0.0398P)^2^+0.1810P] where P=(Fo^2^+2Fc^2^)/3'
_refine_ls_weighting_scheme calc
_refine_ls_wR_factor_gt 0.0816
_refine_ls_wR_factor_ref 0.0851
_reflns_number_gt 2642
_reflns_number_total 2907
_reflns_threshold_expression >2sigma(I)
_cod_data_source_file jo5b00733_si_002.cif
_cod_data_source_block xxx2
_cod_depositor_comments
;
The following automatic conversions were performed:

data item '_exptl_absorpt_correction_type' value 'Multi-scan' was
changed to 'multi-scan' in accordance with the
/home/saulius/struct/COD-crude-data/automatic-downloads/DataCite-retrospective/ACS/depositions/lib/dictionaries/cif_core.dic
dictionary named 'cif_core.dic' version 2.4.2 last updated on
2011-04-26.

data item '_refine_ls_hydrogen_treatment' value 'Constr' was changed
to 'constr' in accordance with the
/home/saulius/struct/COD-crude-data/automatic-downloads/DataCite-retrospective/ACS/depositions/lib/dictionaries/cif_core.dic
dictionary named 'cif_core.dic' version 2.4.2 last updated on
2011-04-26.

data item '_symmetry_cell_setting' value 'Tetragonal' was changed to
'tetragonal' in accordance with the
/home/saulius/struct/COD-crude-data/automatic-downloads/DataCite-retrospective/ACS/depositions/lib/dictionaries/cif_core.dic
dictionary named 'cif_core.dic' version 2.4.2 last updated on
2011-04-26.

Automatic conversion script
Id: cif_fix_values 6909 2019-04-08 15:41:33Z antanas 
;
_cod_database_code 4036219

loop_
_symmetry_equiv_pos_site_id
_symmetry_equiv_pos_as_xyz
1 x,y,z
2 y,-x,-z
3 -x,-y,z
4 -y,x,-z
5 1/2+x,1/2-y,1/2-z
6 1/2-y,1/2-x,1/2+z
7 1/2-x,1/2+y,1/2-z
8 1/2+y,1/2+x,1/2+z

loop_
_atom_site_aniso_label
_atom_site_aniso_U_11
_atom_site_aniso_U_22
_atom_site_aniso_U_33
_atom_site_aniso_U_23
_atom_site_aniso_U_13
_atom_site_aniso_U_12
F18 0.0282(6) 0.0189(6) 0.0235(6) -0.0037(5) -0.0054(5) -0.0027(5)
O20 0.0262(8) 0.0327(9) 0.0358(8) -0.0114(7) 0.0138(7) -0.0058(7)
O21 0.0275(8) 0.0253(8) 0.0319(8) -0.0109(7) 0.0016(7) -0.0026(7)
O24 0.0247(7) 0.0163(7) 0.0148(6) 0.0020(6) 0.0016(6) -0.0020(6)
N1 0.0172(8) 0.0134(8) 0.0187(7) -0.0010(7) 0.0027(7) 0.0015(7)
N5 0.0147(8) 0.0126(8) 0.0154(7) 0.0008(7) 0.0013(6) 0.0009(7)
C2 0.0188(10) 0.0177(10) 0.0191(9) -0.0012(8) 0.0007(8) 0.0004(9)
C3 0.0182(10) 0.0161(10) 0.0242(10) 0.0014(8) 0.0011(8) -0.0025(8)
C4 0.0147(10) 0.0147(10) 0.0192(9) 0.0031(8) 0.0013(8) -0.0009(8)
C6 0.0109(9) 0.0126(9) 0.0167(9) -0.0011(7) 0.0009(7) -0.0003(8)
C7 0.0178(10) 0.0164(10) 0.0206(9) 0.0041(8) 0.0002(8) 0.0020(9)
C8 0.0184(10) 0.0216(10) 0.0134(9) 0.0007(9) -0.0029(8) 0.0023(9)
C9 0.0155(10) 0.0119(10) 0.0239(10) -0.0048(8) -0.0036(8) -0.0021(8)
C10 0.0170(10) 0.0136(10) 0.0202(9) 0.0029(8) 0.0006(8) 0.0017(8)
C11 0.0144(9) 0.0159(9) 0.0138(9) -0.0005(8) 0.0010(7) 0.0022(8)
C12 0.0135(9) 0.0180(10) 0.0171(9) -0.0022(8) -0.0019(8) 0.0000(8)
C13 0.0184(10) 0.0165(10) 0.0199(9) 0.0030(8) -0.0036(9) -0.0007(9)
C14 0.0186(11) 0.0271(11) 0.0203(10) 0.0065(9) 0.0013(8) -0.0033(9)
C15 0.0200(11) 0.0303(12) 0.0211(10) -0.0028(10) 0.0047(9) 0.0003(9)
C16 0.0206(11) 0.0213(11) 0.0264(10) -0.0034(9) 0.0009(9) 0.0040(9)
C17 0.0188(11) 0.0171(10) 0.0202(9) 0.0025(8) -0.0004(8) -0.0019(8)
C19 0.0245(12) 0.0194(11) 0.0249(11) -0.0018(8) -0.0002(9) -0.0005(9)
C22 0.0460(15) 0.0323(14) 0.0395(13) -0.0089(11) -0.0143(12) 0.0069(12)
C23 0.0302(12) 0.0261(12) 0.0304(11) -0.0084(10) -0.0039(10) 0.0018(10)

loop_
_atom_site_label
_atom_site_type_symbol
_atom_site_thermal_displace_type
_atom_site_fract_x
_atom_site_fract_y
_atom_site_fract_z
_atom_site_occupancy
_atom_site_U_iso_or_equiv
_atom_site_calc_flag
_atom_site_refinement_flags
F18 F Uani 0.56288(7) 0.36379(7) 0.14271(9) 1.000 0.0235(3) . .
O20 O Uani 0.59642(9) 0.79729(9) 0.59478(12) 1.000 0.0316(5) . .
O21 O Uani 0.72437(8) 0.84860(8) 0.58286(11) 1.000 0.0282(5) . .
O24 O Uani 0.64329(8) 0.50757(8) 0.47466(10) 1.000 0.0186(4) . .
N1 N Uani 0.64202(9) 0.68087(9) 0.42958(13) 1.000 0.0164(4) . .
N5 N Uani 0.68401(9) 0.64140(9) 0.34726(12) 1.000 0.0142(4) . .
C2 C Uani 0.68963(11) 0.74425(12) 0.45816(15) 1.000 0.0185(6) . .
C3 C Uani 0.76087(12) 0.74634(11) 0.39362(14) 1.000 0.0195(6) . .
C4 C Uani 0.75653(11) 0.67932(11) 0.32294(15) 1.000 0.0162(6) . .
C6 C Uani 0.64957(11) 0.57061(11) 0.29417(14) 1.000 0.0134(5) . .
C7 C Uani 0.64103(12) 0.56802(12) 0.17710(15) 1.000 0.0183(6) . .
C8 C Uani 0.61229(11) 0.49837(12) 0.12444(16) 1.000 0.0178(6) . .
C9 C Uani 0.59186(12) 0.43328(11) 0.19284(15) 1.000 0.0171(6) . .
C10 C Uani 0.59892(12) 0.43372(12) 0.30904(15) 1.000 0.0169(6) . .
C11 C Uani 0.63056(11) 0.50316(12) 0.36140(15) 1.000 0.0147(5) . .
C12 C Uani 0.81659(10) 0.64914(11) 0.23989(15) 1.000 0.0162(5) . .
C13 C Uani 0.85536(12) 0.70531(12) 0.16882(15) 1.000 0.0183(6) . .
C14 C Uani 0.91414(12) 0.67987(13) 0.09300(16) 1.000 0.0220(6) . .
C15 C Uani 0.93505(12) 0.59796(13) 0.08660(16) 1.000 0.0238(6) . .
C16 C Uani 0.89730(12) 0.54236(13) 0.15755(16) 1.000 0.0228(6) . .
C17 C Uani 0.83857(11) 0.56690(11) 0.23452(16) 1.000 0.0187(6) . .
C19 C Uani 0.66299(12) 0.79862(12) 0.55084(16) 1.000 0.0229(7) . .
C22 C Uani 0.66123(15) 0.97862(14) 0.6209(2) 1.000 0.0393(8) . .
C23 C Uani 0.70466(14) 0.90804(13) 0.67216(17) 1.000 0.0289(7) . .
H3 H Uiso 0.80250 0.78480 0.39740 1.000 0.0230 calc R
H7 H Uiso 0.65470 0.61340 0.13370 1.000 0.0220 calc R
H8 H Uiso 0.60700 0.49550 0.04590 1.000 0.0210 calc R
H10 H Uiso 0.58300 0.38880 0.35180 1.000 0.0200 calc R
H13 H Uiso 0.84140 0.76020 0.17270 1.000 0.0220 calc R
H14 H Uiso 0.93980 0.71760 0.04610 1.000 0.0260 calc R
H15 H Uiso 0.97420 0.58060 0.03490 1.000 0.0290 calc R
H16 H Uiso 0.91170 0.48760 0.15340 1.000 0.0270 calc R
H17 H Uiso 0.81390 0.52900 0.28230 1.000 0.0220 calc R
H22A H Uiso 0.64810 1.01740 0.67920 1.000 0.0590 calc R
H22B H Uiso 0.61190 0.96000 0.58530 1.000 0.0590 calc R
H22C H Uiso 0.69560 1.00400 0.56520 1.000 0.0590 calc R
H23A H Uiso 0.75440 0.92650 0.70860 1.000 0.0350 calc R
H23B H Uiso 0.67050 0.88260 0.72930 1.000 0.0350 calc R
H24 H Uiso 0.62990 0.46440 0.50440 1.000 0.0280 calc R

loop_
_atom_type_symbol
_atom_type_description
_atom_type_scat_dispersion_real
_atom_type_scat_dispersion_imag
_atom_type_scat_source
O O 0.0106 0.0060 'International Tables Vol C Tables 4.2.6.8 and 6.1.1.4'
N N 0.0061 0.0033 'International Tables Vol C Tables 4.2.6.8 and 6.1.1.4'
F F 0.0171 0.0103 'International Tables Vol C Tables 4.2.6.8 and 6.1.1.4'
H H 0.0000 0.0000 'International Tables Vol C Tables 4.2.6.8 and 6.1.1.4'
C C 0.0033 0.0016 'International Tables Vol C Tables 4.2.6.8 and 6.1.1.4'

loop_
_geom_angle_atom_site_label_1
_geom_angle_atom_site_label_2
_geom_angle_atom_site_label_3
_geom_angle
_geom_angle_publ_flag
C19 O21 C23 115.98(15) yes
C11 O24 H24 110.00 no
N5 N1 C2 104.71(14) yes
N1 N5 C6 119.92(14) yes
C4 N5 C6 128.09(15) yes
N1 N5 C4 111.94(14) yes
N1 C2 C19 118.75(16) yes
C3 C2 C19 129.54(17) no
N1 C2 C3 111.68(16) yes
C2 C3 C4 105.43(17) no
N5 C4 C3 106.23(16) yes
N5 C4 C12 124.44(16) yes
C3 C4 C12 129.28(17) no
N5 C6 C7 119.87(16) yes
N5 C6 C11 118.81(15) yes
C7 C6 C11 121.16(17) no
C6 C7 C8 120.39(17) no
C7 C8 C9 117.40(17) no
F18 C9 C8 118.48(16) yes
C8 C9 C10 123.90(18) no
F18 C9 C10 117.62(16) yes
C9 C10 C11 118.43(17) no
O24 C11 C10 122.50(17) yes
C6 C11 C10 118.63(16) no
O24 C11 C6 118.88(16) yes
C4 C12 C13 118.70(16) no
C4 C12 C17 121.77(16) no
C13 C12 C17 119.45(16) no
C12 C13 C14 120.44(18) no
C13 C14 C15 120.04(18) no
C14 C15 C16 119.63(18) no
C15 C16 C17 121.08(19) no
C12 C17 C16 119.36(17) no
O20 C19 O21 124.34(18) yes
O21 C19 C2 110.63(16) yes
O20 C19 C2 124.99(18) yes
O21 C23 C22 109.32(16) yes
C2 C3 H3 127.00 no
C4 C3 H3 127.00 no
C6 C7 H7 120.00 no
C8 C7 H7 120.00 no
C7 C8 H8 121.00 no
C9 C8 H8 121.00 no
C9 C10 H10 121.00 no
C11 C10 H10 121.00 no
C12 C13 H13 120.00 no
C14 C13 H13 120.00 no
C13 C14 H14 120.00 no
C15 C14 H14 120.00 no
C14 C15 H15 120.00 no
C16 C15 H15 120.00 no
C15 C16 H16 119.00 no
C17 C16 H16 120.00 no
C12 C17 H17 120.00 no
C16 C17 H17 120.00 no
C23 C22 H22A 109.00 no
C23 C22 H22B 109.00 no
C23 C22 H22C 109.00 no
H22A C22 H22B 109.00 no
H22A C22 H22C 109.00 no
H22B C22 H22C 109.00 no
O21 C23 H23A 110.00 no
O21 C23 H23B 110.00 no
C22 C23 H23A 110.00 no
C22 C23 H23B 110.00 no
H23A C23 H23B 108.00 no

loop_
_geom_bond_atom_site_label_1
_geom_bond_atom_site_label_2
_geom_bond_distance
_geom_bond_publ_flag
F18 C9 1.368(2) yes
O20 C19 1.208(2) yes
O21 C19 1.351(2) yes
O21 C23 1.469(2) yes
O24 C11 1.352(2) yes
O24 H24 0.8200 no
N1 C2 1.342(2) yes
N1 N5 1.353(2) yes
N5 C4 1.372(2) yes
N5 C6 1.434(2) yes
C2 C3 1.394(3) no
C2 C19 1.475(3) no
C3 C4 1.380(3) no
C4 C12 1.473(2) no
C6 C11 1.395(3) no
C6 C7 1.386(2) no
C7 C8 1.382(3) no
C8 C9 1.378(3) no
C9 C10 1.373(3) no
C10 C11 1.395(3) no
C12 C17 1.397(3) no
C12 C13 1.397(3) no
C13 C14 1.378(3) no
C14 C15 1.388(3) no
C15 C16 1.383(3) no
C16 C17 1.382(3) no
C22 C23 1.486(3) no
C3 H3 0.9300 no
C7 H7 0.9300 no
C8 H8 0.9300 no
C10 H10 0.9300 no
C13 H13 0.9300 no
C14 H14 0.9300 no
C15 H15 0.9300 no
C16 H16 0.9300 no
C17 H17 0.9300 no
C22 H22A 0.9600 no
C22 H22B 0.9600 no
C22 H22C 0.9600 no
C23 H23A 0.9700 no
C23 H23B 0.9700 no

loop_
_geom_contact_atom_site_label_1
_geom_contact_atom_site_label_2
_geom_contact_distance
_geom_contact_site_symmetry_2
_geom_contact_publ_flag
F18 C8 3.342(2) 2_565 no
F18 H8 2.5300 2_565 no
F18 H3 2.6000 7_645 no
O20 N1 2.826(2) . no
O20 C22 3.171(3) . no
O20 C11 3.225(2) 4_656 no
O20 C17 3.415(2) 4_656 no
O20 O24 3.154(2) 4_656 no
O24 N5 2.740(2) . no
O24 N1 2.890(2) . no
O24 C10 3.213(2) 4_656 no
O24 O20 3.154(2) 2_566 no
O24 N1 2.768(2) 2_566 no
O20 H22B 2.6800 . no
O20 H17 2.5300 4_656 no
O20 H23B 2.4400 . no
O21 H7 2.7300 6_665 no
O21 H3 2.7400 . no
O24 H10 2.4500 4_656 no
O24 H24 2.6800 4_656 no
O24 H14 2.5800 6_665 no
N1 O20 2.826(2) . no
N1 O24 2.890(2) . no
N1 O24 2.768(2) 4_656 no
N5 O24 2.740(2) . no
N1 H24 2.0800 4_656 no
N5 H17 2.9200 . no
C2 C13 3.433(3) 6_665 no
C6 C17 3.177(3) . no
C7 C12 3.255(3) . no
C7 C17 3.308(3) . no
C8 F18 3.342(2) 4_655 no
C10 O24 3.213(2) 2_566 no
C11 O20 3.225(2) 2_566 no
C12 C7 3.255(3) . no
C13 C19 3.600(3) 6_664 no
C13 C2 3.433(3) 6_664 no
C15 C22 3.505(3) 7_645 no
C16 C22 3.572(3) 7_645 no
C17 C7 3.308(3) . no
C17 C6 3.177(3) . no
C17 O20 3.415(2) 2_566 no
C19 C13 3.600(3) 6_665 no
C22 C16 3.572(3) 7_655 no
C22 O20 3.171(3) . no
C22 C15 3.505(3) 7_655 no
C2 H13 3.0000 6_665 no
C3 H13 2.9300 . no
C4 H7 2.9900 . no
C6 H17 2.7800 . no
C10 H13 3.0200 7_645 no
C11 H24 3.0400 4_656 no
C12 H22A 2.8800 4_756 no
C12 H7 2.9900 . no
C13 H22A 2.9000 4_756 no
C14 H22A 2.9500 4_756 no
C15 H16 2.9800 3_765 no
C15 H22A 2.9800 4_756 no
C16 H22A 2.9400 4_756 no
C16 H22C 3.1000 7_645 no
C17 H22A 2.8900 4_756 no
C19 H22B 2.8000 . no
C19 H13 2.9900 6_665 no
H3 O21 2.7400 . no
H3 F18 2.6000 7_655 no
H7 C4 2.9900 . no
H7 C12 2.9900 . no
H7 O21 2.7300 6_664 no
H8 F18 2.5300 4_655 no
H10 H24 2.3100 . no
H10 O24 2.4500 2_566 no
H10 H24 2.6000 2_566 no
H10 H13 2.4600 7_645 no
H13 C3 2.9300 . no
H13 C2 3.0000 6_664 no
H13 C19 2.9900 6_664 no
H13 C10 3.0200 7_655 no
H13 H10 2.4600 7_655 no
H14 O24 2.5800 6_664 no
H15 H16 2.5900 3_765 no
H16 C15 2.9800 3_765 no
H16 H15 2.5900 3_765 no
H17 N5 2.9200 . no
H17 C6 2.7800 . no
H17 O20 2.5300 2_566 no
H22A C12 2.8800 2_576 no
H22A C13 2.9000 2_576 no
H22A C14 2.9500 2_576 no
H22A C15 2.9800 2_576 no
H22A C16 2.9400 2_576 no
H22A C17 2.8900 2_576 no
H22B O20 2.6800 . no
H22B C19 2.8000 . no
H22C C16 3.1000 7_655 no
H23B O20 2.4400 . no
H24 H10 2.3100 . no
H24 O24 2.6800 2_566 no
H24 N1 2.0800 2_566 no
H24 C11 3.0400 2_566 no
H24 H10 2.6000 4_656 no

loop_
_geom_hbond_atom_site_label_D
_geom_hbond_atom_site_label_H
_geom_hbond_atom_site_label_A
_geom_hbond_distance_DH
_geom_hbond_distance_HA
_geom_hbond_distance_DA
_geom_hbond_angle_DHA
_geom_hbond_site_symmetry_A
_geom_hbond_publ_flag
O24 H24 N1 0.8200 2.0800 2.768(2) 141.00 2_566 yes
C8 H8 F18 0.9300 2.5300 3.342(2) 147.00 4_655 yes
C10 H10 O24 0.9300 2.4500 3.213(2) 140.00 2_566 yes
C14 H14 O24 0.9300 2.5800 3.463(3) 159.00 6_664 yes
C17 H17 O20 0.9300 2.5300 3.415(2) 159.00 2_566 yes

loop_
_geom_torsion_atom_site_label_1
_geom_torsion_atom_site_label_2
_geom_torsion_atom_site_label_3
_geom_torsion_atom_site_label_4
_geom_torsion
_geom_torsion_publ_flag
C23 O21 C19 C2 177.87(15) no
C19 O21 C23 C22 -80.3(2) no
C23 O21 C19 O20 -4.2(3) no
N5 N1 C2 C3 1.0(2) no
N5 N1 C2 C19 -177.32(16) no
C2 N1 N5 C4 -0.65(19) no
C2 N1 N5 C6 -178.38(15) no
C6 N5 C4 C12 -4.6(3) no
N1 N5 C6 C7 124.62(18) no
C4 N5 C6 C7 -52.7(3) no
C6 N5 C4 C3 177.58(16) no
N1 N5 C6 C11 -59.8(2) no
N1 N5 C4 C3 0.1(2) no
N1 N5 C4 C12 177.87(16) no
C4 N5 C6 C11 122.8(2) no
C19 C2 C3 C4 177.12(19) no
N1 C2 C3 C4 -1.0(2) no
C3 C2 C19 O21 -9.9(3) no
N1 C2 C19 O20 -9.8(3) no
N1 C2 C19 O21 168.06(16) no
C3 C2 C19 O20 172.2(2) no
C2 C3 C4 C12 -177.14(18) no
C2 C3 C4 N5 0.5(2) no
C3 C4 C12 C17 133.0(2) no
C3 C4 C12 C13 -43.7(3) no
N5 C4 C12 C13 139.04(18) no
N5 C4 C12 C17 -44.3(3) no
N5 C6 C11 O24 1.7(3) no
C7 C6 C11 O24 177.16(17) no
C7 C6 C11 C10 -3.0(3) no
N5 C6 C11 C10 -178.47(16) no
N5 C6 C7 C8 176.28(17) no
C11 C6 C7 C8 0.9(3) no
C6 C7 C8 C9 0.9(3) no
C7 C8 C9 C10 -0.4(3) no
C7 C8 C9 F18 179.68(17) no
C8 C9 C10 C11 -1.7(3) no
F18 C9 C10 C11 178.18(16) no
C9 C10 C11 O24 -176.80(17) no
C9 C10 C11 C6 3.4(3) no
C4 C12 C13 C14 177.54(17) no
C13 C12 C17 C16 -1.1(3) no
C17 C12 C13 C14 0.8(3) no
C4 C12 C17 C16 -177.80(17) no
C12 C13 C14 C15 0.2(3) no
C13 C14 C15 C16 -0.8(3) no
C14 C15 C16 C17 0.4(3) no
C15 C16 C17 C12 0.6(3) no
